data_4500534
loop_
_publ_author_name
'Olejniczak, Anna'
'Katrusiak, Andrzej'

_publ_section_title
;
 Pressure-Induced Hydration of 1,4-Diazabicyclo[2.2.2]octane Hydroiodide
 (dabcoHI)
;
_journal_issue 6
_journal_name_full 'Crystal Growth &amp; Design'
_journal_page_first 2250
_journal_paper_doi 10.1021/cg101653x
_journal_volume 11
_journal_year 2011
_chemical_formula_moiety 'C6 H13 N2, H2 O, I'
_chemical_formula_sum 'C6 H15 I N2 O'
_chemical_formula_weight 258.10
_chemical_name_common
;
dabcoHI hydarte
;
_chemical_name_systematic
;
1,4-diazabicyclo[2.2.2]octanium iodide hydrate
;
_space_group_IT_number 62
_symmetry_cell_setting orthorhombic
_symmetry_space_group_name_Hall '-P 2ac 2n'
_symmetry_space_group_name_H-M 'P n m a'
_atom_sites_solution_hydrogens geom
_atom_sites_solution_primary direct
_atom_sites_solution_secondary difmap
_audit_creation_method SHELXL-97
_cell_angle_alpha 90.00
_cell_angle_beta 90.00
_cell_angle_gamma 90.00
_cell_formula_units_Z 4
_cell_length_a 10.7310(11)
_cell_length_b 8.2648(14)
_cell_length_c 9.6593(17)
_cell_measurement_pressure 1400000
_cell_measurement_reflns_used 5363
_cell_measurement_temperature 296(2)
_cell_measurement_theta_max 29.19
_cell_measurement_theta_min 3.24
_cell_volume 856.7(2)
_computing_cell_refinement 'CrysAlis (Oxford Diffraction, 2002)'
_computing_data_collection 'CrysAlis (Oxford Diffraction, 2002)'
_computing_data_reduction 'CrysAlis (Oxford Diffraction, 2002)'
_computing_molecular_graphics
;X-Seed (Barbour, 2001) 
and POV-Ray (Persistence of Vision, 2004)
;
_computing_publication_material 'SHELXL-97 (Sheldrick, 1997)'
_computing_structure_refinement 'SHELXL-97 (Sheldrick, 1997)'
_computing_structure_solution 'SHELXS-97 (Sheldrick, 1997)'
_diffrn_ambient_temperature 296(2)
_diffrn_measured_fraction_theta_full 0.395
_diffrn_measured_fraction_theta_max 0.395
_diffrn_measurement_device_type 'Kuma KM4CCD \k geometry'
_diffrn_measurement_method
;HP omega scans - for more details see:
A. Budzianowski, A. Katrusiak in High-Pressure Crystallography
(Eds.: A. Katrusiak, P. F. McMillan),
Dordrecht: Kluwer Acad. Publ., 2004 pp.157-168
;
_diffrn_radiation_monochromator graphite
_diffrn_radiation_source 'fine-focus sealed tube'
_diffrn_radiation_type MoK\a
_diffrn_radiation_wavelength 0.71073
_diffrn_reflns_av_R_equivalents 0.0794
_diffrn_reflns_av_sigmaI/netI 0.0251
_diffrn_reflns_limit_h_max 14
_diffrn_reflns_limit_h_min -14
_diffrn_reflns_limit_k_max 8
_diffrn_reflns_limit_k_min -8
_diffrn_reflns_limit_l_max 9
_diffrn_reflns_limit_l_min -9
_diffrn_reflns_number 5363
_diffrn_reflns_theta_full 29.19
_diffrn_reflns_theta_max 29.19
_diffrn_reflns_theta_min 3.24
_exptl_absorpt_coefficient_mu 3.679
_exptl_absorpt_correction_T_max 0.40
_exptl_absorpt_correction_T_min 0.19
_exptl_absorpt_correction_type integration
_exptl_absorpt_process_details
;
Katrusiak, A. (2003). REDSHABS - Program for correcting
reflections intensities for DAC absorption, gasket shadowing
and sample crystal absorption. Adam Mickiewicz University, Pozna\'n.
Katrusiak, A. (2004). Z. Kristallogr. 219, 461-467
;
_exptl_crystal_colour colourless
_exptl_crystal_density_diffrn 2.001
_exptl_crystal_density_method 'not measured'
_exptl_crystal_description plate
_exptl_crystal_F_000 504
_exptl_crystal_size_max 0.40
_exptl_crystal_size_mid 0.20
_exptl_crystal_size_min 0.09
_refine_diff_density_max 0.493
_refine_diff_density_min -0.457
_refine_diff_density_rms 0.119
_refine_ls_extinction_method none
_refine_ls_goodness_of_fit_ref 1.226
_refine_ls_hydrogen_treatment mixed
_refine_ls_matrix_type full
_refine_ls_number_parameters 57
_refine_ls_number_reflns 490
_refine_ls_number_restraints 2
_refine_ls_restrained_S_all 1.226
_refine_ls_R_factor_all 0.0440
_refine_ls_R_factor_gt 0.0402
_refine_ls_shift/su_max 0.000
_refine_ls_shift/su_mean 0.000
_refine_ls_structure_factor_coef Fsqd
_refine_ls_weighting_details 'calc w=1/[\s^2^(Fo^2^)+(0.0473P)^2^+2.4868P] where P=(Fo^2^+2Fc^2^)/3'
_refine_ls_weighting_scheme calc
_refine_ls_wR_factor_gt 0.0914
_refine_ls_wR_factor_ref 0.0931
_reflns_number_gt 472
_reflns_number_total 490
_reflns_threshold_expression >2sigma(I)
_cod_data_source_file cg101653x_si_002.cif
_cod_data_source_block dabcoHIH2Ob
_cod_original_sg_symbol_H-M 'P n m a '
_cod_database_code 4500534

loop_
_symmetry_equiv_pos_as_xyz
'x, y, z'
'-x+1/2, -y, z+1/2'
'-x, y+1/2, -z'
'x+1/2, -y+1/2, -z+1/2'
'-x, -y, -z'
'x-1/2, y, -z-1/2'
'x, -y-1/2, z'
'-x-1/2, y-1/2, z-1/2'

loop_
_atom_site_label
_atom_site_type_symbol
_atom_site_fract_x
_atom_site_fract_y
_atom_site_fract_z
_atom_site_U_iso_or_equiv
_atom_site_adp_type
_atom_site_occupancy
_atom_site_symmetry_multiplicity
_atom_site_calc_flag
_atom_site_refinement_flags
I1 I 0.55458(4) 0.7500 0.32715(7) 0.0290(3) Uani 1 2 d S
O1W O 0.8490(5) 0.7500 0.4807(9) 0.0347(18) Uani 1 2 d SD
H1W H 0.779(8) 0.7500 0.420(11) 0.042 Uiso 1 2 d SD
H2W H 0.830(10) 0.7500 0.582(8) 0.042 Uiso 1 2 d SD
N2 N 0.8939(7) 0.2500 0.4527(10) 0.027(2) Uani 1 2 d S
H2N H 0.9486 0.2500 0.5247 0.033 Uiso 1 2 calc SR
C4 C 0.6763(6) 0.2500 0.3750(12) 0.038(3) Uani 1 2 d S
H4A H 0.6231 0.1552 0.3767 0.046 Uiso 0.50 1 calc PR
H4B H 0.6231 0.3448 0.3767 0.046 Uiso 0.50 1 calc PR
C3 C 0.7620(6) 0.2500 0.5098(12) 0.072(5) Uani 1 2 d SR
H3A H 0.7497 0.1540 0.5659 0.087 Uiso 0.50 1 d PR
H3B H 0.7497 0.3460 0.5659 0.087 Uiso 0.50 1 d PR
N1 N 0.7496(6) 0.2500 0.2448(10) 0.0242(18) Uani 1 2 d S
C2 C 0.9181(7) 0.1057(11) 0.3648(11) 0.042(2) Uani 1 1 d .
H2A H 0.9065 0.0078 0.4187 0.051 Uiso 1 1 calc R
H2B H 1.0033 0.1077 0.3314 0.051 Uiso 1 1 calc R
C1 C 0.8279(5) 0.1074(9) 0.2427(9) 0.0287(16) Uani 1 1 d .
H1A H 0.8747 0.1048 0.1568 0.034 Uiso 1 1 calc R
H1B H 0.7759 0.0115 0.2460 0.034 Uiso 1 1 calc R

loop_
_atom_site_aniso_label
_atom_site_aniso_U_11
_atom_site_aniso_U_22
_atom_site_aniso_U_33
_atom_site_aniso_U_23
_atom_site_aniso_U_13
_atom_site_aniso_U_12
I1 0.0251(3) 0.0390(8) 0.0228(10) 0.000 -0.0006(2) 0.000
O1W 0.026(3) 0.056(8) 0.022(9) 0.000 0.003(3) 0.000
N2 0.027(3) 0.029(10) 0.026(11) 0.000 -0.011(4) 0.000
C4 0.029(4) 0.066(12) 0.019(14) 0.000 -0.001(5) 0.000
C3 0.028(4) 0.17(2) 0.015(19) 0.000 -0.003(6) 0.000
N1 0.020(3) 0.033(7) 0.020(9) 0.000 -0.002(3) 0.000
C2 0.050(3) 0.015(8) 0.063(11) -0.001(4) -0.027(4) 0.005(3)
C1 0.033(2) 0.039(7) 0.014(9) -0.009(2) -0.006(3) -0.003(3)

loop_
_atom_type_symbol
_atom_type_description
_atom_type_scat_dispersion_real
_atom_type_scat_dispersion_imag
_atom_type_scat_source
C C 0.0033 0.0016 'International Tables Vol C Tables 4.2.6.8 and 6.1.1.4'
H H 0.0000 0.0000 'International Tables Vol C Tables 4.2.6.8 and 6.1.1.4'
N N 0.0061 0.0033 'International Tables Vol C Tables 4.2.6.8 and 6.1.1.4'
O O 0.0106 0.0060 'International Tables Vol C Tables 4.2.6.8 and 6.1.1.4'
I I -0.4742 1.8119 'International Tables Vol C Tables 4.2.6.8 and 6.1.1.4'

loop_
_geom_angle_atom_site_label_1
_geom_angle_atom_site_label_2
_geom_angle_atom_site_label_3
_geom_angle
_geom_angle_site_symmetry_1
_geom_angle_site_symmetry_3
H1W O1W H2W 116(9) . .
C2 N2 C2 106.7(11) . 7_565
C2 N2 C3 111.7(5) . .
C2 N2 C3 111.7(5) 7_565 .
C2 N2 H2N 108.9 . .
C2 N2 H2N 108.9 7_565 .
C3 N2 H2N 108.9 . .
N1 C4 C3 112.8(4) . .
N1 C4 H4A 109.0 . .
C3 C4 H4A 109.0 . .
N1 C4 H4B 109.0 . .
C3 C4 H4B 109.0 . .
H4A C4 H4B 107.8 . .
N2 C3 C4 103.9(5) . .
N2 C3 H3A 109.2 . .
C4 C3 H3A 112.2 . .
N2 C3 H3B 109.2 . .
C4 C3 H3B 112.2 . .
H3A C3 H3B 109.8 . .
C1 N1 C1 109.1(7) 7_565 .
C1 N1 C4 108.7(6) 7_565 .
C1 N1 C4 108.7(6) . .
N2 C2 C1 108.8(6) . .
N2 C2 H2A 109.9 . .
C1 C2 H2A 109.9 . .
N2 C2 H2B 109.9 . .
C1 C2 H2B 109.9 . .
H2A C2 H2B 108.3 . .
N1 C1 C2 111.4(6) . .
N1 C1 H1A 109.4 . .
C2 C1 H1A 109.4 . .
N1 C1 H1B 109.4 . .
C2 C1 H1B 109.4 . .
H1A C1 H1B 108.0 . .

loop_
_geom_bond_atom_site_label_1
_geom_bond_atom_site_label_2
_geom_bond_distance
_geom_bond_site_symmetry_2
O1W H1W 0.95(7) .
O1W H2W 1.00(7) .
N2 C2 1.487(11) .
N2 C2 1.487(11) 7_565
N2 C3 1.520(11) .
N2 H2N 0.9100 .
C4 N1 1.483(13) .
C4 C3 1.5937 .
C4 H4A 0.9700 .
C4 H4B 0.9700 .
C3 H3A 0.9700 .
C3 H3B 0.9700 .
N1 C1 1.447(8) 7_565
N1 C1 1.447(8) .
C2 C1 1.527(10) .
C2 H2A 0.9700 .
C2 H2B 0.9700 .
C1 H1A 0.9700 .
C1 H1B 0.9700 .

loop_
_geom_torsion_atom_site_label_1
_geom_torsion_atom_site_label_2
_geom_torsion_atom_site_label_3
_geom_torsion_atom_site_label_4
_geom_torsion
_geom_torsion_site_symmetry_1
_geom_torsion_site_symmetry_4
C2 N2 C3 C4 -59.7(6) . .
C2 N2 C3 C4 59.7(6) 7_565 .
N1 C4 C3 N2 0.0 . .
C3 C4 N1 C1 -59.3(4) . 7_565
C3 C4 N1 C1 59.3(4) . .
C2 N2 C2 C1 -61.6(10) 7_565 .
C3 N2 C2 C1 60.7(10) . .
C1 N1 C1 C2 57.9(11) 7_565 .
C4 N1 C1 C2 -60.4(8) . .
N2 C2 C1 N1 2.2(10) . .
